data_7017085
loop_
_publ_author_name
'Quiroz-Guzman, Mauricio'
'Oliver, Allen G.'
'Loza, Andrew J.'
'Brown, Seth N.'

_publ_section_title
;
 Redox-active tetrahydrosalen (salan) complexes of titanium.
;
_journal_issue 43
_journal_name_full 'Dalton transactions (Cambridge, England : 2003)'
_journal_page_first 11458
_journal_page_last 11468
_journal_paper_doi 10.1039/c1dt11228g
_journal_volume 40
_journal_year 2011
_chemical_formula_moiety 'C52 H62 N4 O8 Ti'
_chemical_formula_sum 'C52 H62 N4 O8 Ti'
_chemical_formula_weight 918.96
_chemical_name_common (An2N{NMe}salan)Ti(OiPr)2
_chemical_name_systematic
;
[N,N'-Dimethyl-N,N'-bis-(2-oxido-5-(di-(4-methoxyphenyl)amino)benzyl)-
ethylenediamine]titanium(IV) diisopropoxide
;
_space_group_IT_number 2
_symmetry_cell_setting triclinic
_symmetry_space_group_name_Hall '-P 1'
_symmetry_space_group_name_H-M 'P -1'
_atom_sites_solution_hydrogens geom
_atom_sites_solution_primary direct
_atom_sites_solution_secondary difmap
_audit_creation_method SHELXL-97
_cell_angle_alpha 66.280(2)
_cell_angle_beta 87.702(2)
_cell_angle_gamma 78.741(2)
_cell_formula_units_Z 2
_cell_length_a 11.6904(6)
_cell_length_b 14.3149(8)
_cell_length_c 15.9465(8)
_cell_measurement_reflns_used 9165
_cell_measurement_temperature 100(2)
_cell_measurement_theta_max 25.80
_cell_measurement_theta_min 2.50
_cell_volume 2393.9(2)
_computing_cell_refinement 'APEX2/SAINT (Bruker, 2004)'
_computing_data_collection 'APEX2 (Bruker, 2004)'
_computing_data_reduction 'SAINT/XPREP (Bruker, 2004; Sheldrick, 2003)'
_computing_molecular_graphics 'XP (Sheldrick, 1998)'
_computing_publication_material 'XCIF (Sheldrick, 2001)'
_computing_structure_refinement 'XL (Sheldrick, 2001)'
_computing_structure_solution 'XS (Sheldrick, 2001)'
_diffrn_ambient_temperature 100(2)
_diffrn_detector_area_resol_mean 8.33
_diffrn_measured_fraction_theta_full 0.984
_diffrn_measured_fraction_theta_max 0.984
_diffrn_measurement_device_type 'Bruker APEX-II CCD'
_diffrn_measurement_method '\f and \w scans'
_diffrn_radiation_monochromator graphite
_diffrn_radiation_source 'fine-focus sealed tube'
_diffrn_radiation_type MoK\a
_diffrn_radiation_wavelength 0.71073
_diffrn_reflns_av_R_equivalents 0.0338
_diffrn_reflns_av_sigmaI/netI 0.0521
_diffrn_reflns_limit_h_max 14
_diffrn_reflns_limit_h_min -11
_diffrn_reflns_limit_k_max 17
_diffrn_reflns_limit_k_min -17
_diffrn_reflns_limit_l_max 18
_diffrn_reflns_limit_l_min -19
_diffrn_reflns_number 34937
_diffrn_reflns_theta_full 26.43
_diffrn_reflns_theta_max 26.43
_diffrn_reflns_theta_min 1.58
_exptl_absorpt_coefficient_mu 0.237
_exptl_absorpt_correction_T_max 0.9767
_exptl_absorpt_correction_T_min 0.9410
_exptl_absorpt_correction_type multi-scan
_exptl_absorpt_process_details
;
Blessing, R. H. (1995) Acta Cryst. A51, 33-38.

Sheldrick, G.M. (2008) SADABS v2008/1. Bruker AXS Inc.
Madison, WI USA.
;
_exptl_crystal_colour orange
_exptl_crystal_density_diffrn 1.275
_exptl_crystal_density_method 'not measured'
_exptl_crystal_description tablet
_exptl_crystal_F_000 976
_exptl_crystal_recrystallization_method
;
Crystals were deposited on standing overnight in hexanes at room
temperature.
;
_exptl_crystal_size_max 0.26
_exptl_crystal_size_mid 0.16
_exptl_crystal_size_min 0.10
_refine_diff_density_max 1.507
_refine_diff_density_min -0.487
_refine_diff_density_rms 0.069
_refine_ls_extinction_method none
_refine_ls_goodness_of_fit_ref 1.037
_refine_ls_hydrogen_treatment constr
_refine_ls_matrix_type full
_refine_ls_number_parameters 608
_refine_ls_number_reflns 9682
_refine_ls_number_restraints 0
_refine_ls_restrained_S_all 1.037
_refine_ls_R_factor_all 0.0926
_refine_ls_R_factor_gt 0.0608
_refine_ls_shift/su_max 0.001
_refine_ls_shift/su_mean 0.000
_refine_ls_structure_factor_coef Fsqd
_refine_ls_weighting_details 'calc w=1/[\s^2^(Fo^2^)+(0.0721P)^2^+2.9111P] where P=(Fo^2^+2Fc^2^)/3'
_refine_ls_weighting_scheme calc
_refine_ls_wR_factor_gt 0.1490
_refine_ls_wR_factor_ref 0.1677
_reflns_number_gt 6830
_reflns_number_total 9682
_reflns_threshold_expression >2sigma(I)
_cod_data_source_file c1dt11228g.txt
_cod_data_source_block an2ntioipr
_cod_depositor_comments
;
The following automatic conversions were performed:

'_symmetry_cell_setting' value 'Triclinic' changed to 'triclinic'
according to /home/saulius/struct/CIF-dictionaries/cif_core.dic
dictionary named 'cif_core.dic' version 2.4.1 from 2010-06-29.

Automatic conversion script
Id: cif_fix_values 1715 2011-07-08 13:25:40Z adriana 
;
_cod_original_sg_symbol_H-M P-1
_cod_database_code 7017085

loop_
_symmetry_equiv_pos_as_xyz
'x, y, z'
'-x, -y, -z'

loop_
_atom_site_label
_atom_site_type_symbol
_atom_site_fract_x
_atom_site_fract_y
_atom_site_fract_z
_atom_site_U_iso_or_equiv
_atom_site_adp_type
_atom_site_occupancy
_atom_site_symmetry_multiplicity
_atom_site_calc_flag
_atom_site_refinement_flags
_atom_site_disorder_assembly
_atom_site_disorder_group
Ti Ti 0.84376(4) 0.74847(4) 0.16226(3) 0.02169(15) Uani 1 1 d . A .
O1 O 0.82312(17) 0.79564(15) 0.03209(13) 0.0246(4) Uani 1 1 d . . .
O2 O 0.86454(16) 0.66981(15) 0.28937(13) 0.0234(4) Uani 1 1 d . . .
O3 O 0.95804(19) 0.81967(17) 0.15707(15) 0.0345(5) Uani 1 1 d . . .
O4 O 0.70566(18) 0.83153(15) 0.16594(13) 0.0276(5) Uani 1 1 d . . .
O31 O 0.7717(3) 0.7996(2) -0.55520(18) 0.0592(8) Uani 1 1 d . . .
O41 O 1.53620(18) 0.77514(18) -0.30514(16) 0.0378(6) Uani 1 1 d . . .
O51 O 0.5803(3) 0.0381(2) 0.5632(2) 0.0634(8) Uani 1 1 d . . .
O61 O 0.6039(2) 0.45408(19) 0.91617(15) 0.0400(6) Uani 1 1 d . . .
N1 N 0.98527(19) 0.62052(18) 0.14230(15) 0.0211(5) Uani 1 1 d . . .
N2 N 0.74383(19) 0.61444(18) 0.17669(15) 0.0209(5) Uani 1 1 d . . .
N3 N 1.0595(2) 0.7685(2) -0.27123(16) 0.0277(6) Uani 1 1 d . A .
N4 N 0.6679(2) 0.3960(2) 0.58941(16) 0.0301(6) Uani 1 1 d . A .
C01 C 1.0662(2) 0.5684(2) 0.22483(19) 0.0257(6) Uani 1 1 d . A .
H01A H 1.1014 0.6204 0.2343 0.039 Uiso 1 1 calc R . .
H01B H 1.1277 0.5164 0.2158 0.039 Uiso 1 1 calc R . .
H01C H 1.0226 0.5341 0.2787 0.039 Uiso 1 1 calc R . .
C02 C 0.6689(2) 0.6435(2) 0.09349(19) 0.0260(6) Uani 1 1 d . A .
H02A H 0.6124 0.7078 0.0835 0.039 Uiso 1 1 calc R . .
H02B H 0.6271 0.5875 0.1019 0.039 Uiso 1 1 calc R . .
H02C H 0.7177 0.6545 0.0402 0.039 Uiso 1 1 calc R . .
C1 C 1.0580(2) 0.6673(2) 0.06339(19) 0.0246(6) Uani 1 1 d . A .
H1A H 1.1201 0.6112 0.0598 0.029 Uiso 1 1 calc R . .
H1B H 1.0967 0.7165 0.0756 0.029 Uiso 1 1 calc R . .
C2 C 0.9306(2) 0.5429(2) 0.12778(19) 0.0227(6) Uani 1 1 d . A .
H2A H 0.9895 0.4786 0.1397 0.027 Uiso 1 1 calc R . .
H2B H 0.9011 0.5708 0.0633 0.027 Uiso 1 1 calc R . .
C3 C 0.8305(2) 0.5178(2) 0.19140(19) 0.0229(6) Uani 1 1 d . A .
H3A H 0.7924 0.4681 0.1794 0.027 Uiso 1 1 calc R . .
H3B H 0.8609 0.4848 0.2559 0.027 Uiso 1 1 calc R . .
C4 C 0.6640(2) 0.5960(2) 0.25520(18) 0.0233(6) Uani 1 1 d . A .
H4A H 0.6200 0.5428 0.2570 0.028 Uiso 1 1 calc R . .
H4B H 0.6067 0.6612 0.2433 0.028 Uiso 1 1 calc R . .
C5A C 0.9515(9) 0.9880(7) 0.1494(6) 0.058(2) Uani 0.629(8) 1 d P A 1
H5A1 H 0.8705 0.9862 0.1670 0.087 Uiso 0.629(8) 1 calc PR A 1
H5A2 H 0.9568 1.0582 0.1052 0.087 Uiso 0.629(8) 1 calc PR A 1
H5A3 H 1.0013 0.9696 0.2039 0.087 Uiso 0.629(8) 1 calc PR A 1
C6A C 0.9907(5) 0.9132(4) 0.1075(5) 0.0429(18) Uani 0.629(8) 1 d P A 1
H6A H 0.9487 0.9426 0.0462 0.051 Uiso 0.629(8) 1 calc PR A 1
C7A C 1.1199(10) 0.9075(9) 0.0894(12) 0.136(7) Uani 0.629(8) 1 d P A 1
H7A1 H 1.1433 0.8656 0.0535 0.204 Uiso 0.629(8) 1 calc PR A 1
H7A2 H 1.1651 0.8752 0.1479 0.204 Uiso 0.629(8) 1 calc PR A 1
H7A3 H 1.1347 0.9778 0.0552 0.204 Uiso 0.629(8) 1 calc PR A 1
C5B C 0.9425(16) 0.9721(13) 0.1973(11) 0.058(2) Uani 0.371(8) 1 d P A 2
H5B1 H 0.8600 0.9684 0.2077 0.087 Uiso 0.371(8) 1 calc PR A 2
H5B2 H 0.9499 1.0256 0.1363 0.087 Uiso 0.371(8) 1 calc PR A 2
H5B3 H 0.9738 0.9899 0.2439 0.087 Uiso 0.371(8) 1 calc PR A 2
C6B C 1.0148(9) 0.8606(9) 0.2040(8) 0.050(3) Uani 0.371(8) 1 d P A 2
H6B H 1.0338 0.8106 0.2692 0.061 Uiso 0.371(8) 1 calc PR A 2
C7B C 1.1217(11) 0.8871(12) 0.1547(10) 0.054(4) Uani 0.371(8) 1 d P A 2
H7B1 H 1.1790 0.8231 0.1655 0.081 Uiso 0.371(8) 1 calc PR A 2
H7B2 H 1.1547 0.9312 0.1770 0.081 Uiso 0.371(8) 1 calc PR A 2
H7B3 H 1.1022 0.9246 0.0888 0.081 Uiso 0.371(8) 1 calc PR A 2
C8 C 0.6484(4) 1.0160(3) 0.0825(3) 0.0636(12) Uani 1 1 d . . .
H8A H 0.7237 1.0177 0.0531 0.095 Uiso 1 1 calc R A .
H8B H 0.6539 1.0283 0.1382 0.095 Uiso 1 1 calc R . .
H8C H 0.5880 1.0702 0.0401 0.095 Uiso 1 1 calc R . .
C9 C 0.6175(3) 0.9116(2) 0.1069(2) 0.0298(7) Uani 1 1 d . A .
H9 H 0.6115 0.9006 0.0493 0.036 Uiso 1 1 calc R . .
C10 C 0.5019(3) 0.9048(3) 0.1526(3) 0.0528(11) Uani 1 1 d . . .
H10A H 0.4845 0.8357 0.1677 0.079 Uiso 1 1 calc R A .
H10B H 0.4401 0.9579 0.1109 0.079 Uiso 1 1 calc R . .
H10C H 0.5060 0.9163 0.2089 0.079 Uiso 1 1 calc R . .
C11 C 0.9930(2) 0.7242(2) -0.02849(19) 0.0217(6) Uani 1 1 d . . .
C12 C 0.8818(2) 0.7880(2) -0.03955(19) 0.0214(6) Uani 1 1 d . A .
C13 C 0.8322(2) 0.8446(2) -0.12792(19) 0.0227(6) Uani 1 1 d . . .
H13 H 0.7565 0.8869 -0.1362 0.027 Uiso 1 1 calc R A .
C14 C 0.8906(2) 0.8405(2) -0.2038(2) 0.0244(6) Uani 1 1 d . A .
H14 H 0.8562 0.8822 -0.2634 0.029 Uiso 1 1 calc R . .
C15 C 0.9996(2) 0.7757(2) -0.19362(19) 0.0233(6) Uani 1 1 d . . .
C16 C 1.0478(2) 0.7171(2) -0.10551(19) 0.0231(6) Uani 1 1 d . A .
H16 H 1.1207 0.6707 -0.0974 0.028 Uiso 1 1 calc R . .
C21 C 0.7232(2) 0.5609(2) 0.34816(19) 0.0219(6) Uani 1 1 d . . .
C22 C 0.8176(2) 0.6020(2) 0.36089(19) 0.0213(6) Uani 1 1 d . A .
C23 C 0.8625(2) 0.5720(2) 0.44923(19) 0.0239(6) Uani 1 1 d . . .
H23 H 0.9273 0.5985 0.4580 0.029 Uiso 1 1 calc R A .
C24 C 0.8150(3) 0.5044(2) 0.52468(19) 0.0259(6) Uani 1 1 d . A .
H24 H 0.8474 0.4848 0.5844 0.031 Uiso 1 1 calc R . .
C25 C 0.7197(3) 0.4651(2) 0.51313(19) 0.0254(6) Uani 1 1 d . . .
C26 C 0.6765(2) 0.4927(2) 0.42456(19) 0.0241(6) Uani 1 1 d . A .
H26 H 0.6133 0.4641 0.4161 0.029 Uiso 1 1 calc R . .
C31 C 0.9907(2) 0.7779(2) -0.34712(19) 0.0253(6) Uani 1 1 d . . .
C32 C 1.0032(3) 0.8467(3) -0.4355(2) 0.0381(8) Uani 1 1 d . A .
H32 H 1.0595 0.8896 -0.4474 0.046 Uiso 1 1 calc R . .
C33 C 0.9335(3) 0.8537(3) -0.5078(2) 0.0449(9) Uani 1 1 d . . .
H33 H 0.9446 0.8994 -0.5688 0.054 Uiso 1 1 calc R A .
C34 C 0.8490(3) 0.7947(3) -0.4907(2) 0.0416(9) Uani 1 1 d . A .
C35 C 0.8358(3) 0.7265(3) -0.4025(2) 0.0357(8) Uani 1 1 d . . .
H35 H 0.7772 0.6858 -0.3906 0.043 Uiso 1 1 calc R A .
C36 C 0.9067(3) 0.7166(2) -0.3315(2) 0.0280(7) Uani 1 1 d . A .
H36 H 0.8982 0.6675 -0.2713 0.034 Uiso 1 1 calc R . .
C37 C 0.7892(5) 0.8623(4) -0.6485(3) 0.0730(15) Uani 1 1 d . . .
H37A H 0.7288 0.8599 -0.6880 0.109 Uiso 1 1 calc R . .
H37B H 0.8663 0.8358 -0.6656 0.109 Uiso 1 1 calc R . .
H37C H 0.7847 0.9343 -0.6559 0.109 Uiso 1 1 calc R . .
C41 C 1.1792(2) 0.7739(2) -0.28033(19) 0.0252(6) Uani 1 1 d . . .
C42 C 1.2492(3) 0.7284(2) -0.33285(19) 0.0255(6) Uani 1 1 d . A .
H42 H 1.2154 0.6950 -0.3636 0.031 Uiso 1 1 calc R . .
C43 C 1.3663(3) 0.7314(2) -0.3404(2) 0.0269(7) Uani 1 1 d . . .
H43 H 1.4121 0.7013 -0.3771 0.032 Uiso 1 1 calc R A .
C44 C 1.4182(3) 0.7782(2) -0.2946(2) 0.0290(7) Uani 1 1 d . A .
C45 C 1.3506(3) 0.8235(3) -0.2431(2) 0.0338(7) Uani 1 1 d . . .
H45 H 1.3852 0.8556 -0.2116 0.041 Uiso 1 1 calc R A .
C46 C 1.2320(3) 0.8222(2) -0.2369(2) 0.0305(7) Uani 1 1 d . A .
H46 H 1.1860 0.8551 -0.2022 0.037 Uiso 1 1 calc R . .
C47 C 1.5942(3) 0.8105(4) -0.2496(3) 0.0523(10) Uani 1 1 d . . .
H47A H 1.6771 0.8051 -0.2632 0.079 Uiso 1 1 calc R . .
H47B H 1.5862 0.7674 -0.1847 0.079 Uiso 1 1 calc R . .
H47C H 1.5589 0.8832 -0.2627 0.079 Uiso 1 1 calc R . .
C51 C 0.6523(3) 0.3009(2) 0.58602(19) 0.0279(7) Uani 1 1 d . . .
C52 C 0.5397(3) 0.2818(3) 0.5859(2) 0.0350(8) Uani 1 1 d . A .
H52 H 0.4750 0.3314 0.5899 0.042 Uiso 1 1 calc R . .
C53 C 0.5202(3) 0.1934(3) 0.5801(2) 0.0413(8) Uani 1 1 d . . .
H53 H 0.4430 0.1813 0.5811 0.050 Uiso 1 1 calc R A .
C54 C 0.6119(4) 0.1234(3) 0.5729(2) 0.0451(9) Uani 1 1 d . A .
C55 C 0.7245(4) 0.1386(3) 0.5731(3) 0.0504(10) Uani 1 1 d . . .
H55 H 0.7881 0.0885 0.5686 0.060 Uiso 1 1 calc R A .
C56 C 0.7445(3) 0.2292(3) 0.5798(2) 0.0433(9) Uani 1 1 d . A .
H56 H 0.8219 0.2404 0.5801 0.052 Uiso 1 1 calc R . .
C57 C 0.6670(4) -0.0244(3) 0.5363(3) 0.0695(13) Uani 1 1 d . . .
H57A H 0.6360 -0.0818 0.5331 0.104 Uiso 1 1 calc R . .
H57B H 0.7333 -0.0526 0.5809 0.104 Uiso 1 1 calc R . .
H57C H 0.6929 0.0171 0.4758 0.104 Uiso 1 1 calc R . .
C61 C 0.6527(2) 0.4092(2) 0.6724(2) 0.0271(7) Uani 1 1 d . . .
C62 C 0.6580(3) 0.3238(3) 0.7561(2) 0.0300(7) Uani 1 1 d . A .
H62 H 0.6731 0.2557 0.7572 0.036 Uiso 1 1 calc R . .
C63 C 0.6416(3) 0.3364(3) 0.8381(2) 0.0322(7) Uani 1 1 d . . .
H63 H 0.6448 0.2772 0.8942 0.039 Uiso 1 1 calc R A .
C64 C 0.6207(3) 0.4340(3) 0.8382(2) 0.0320(7) Uani 1 1 d . A .
C65 C 0.6139(2) 0.5206(3) 0.7553(2) 0.0307(7) Uani 1 1 d . . .
H65 H 0.5988 0.5885 0.7550 0.037 Uiso 1 1 calc R A .
C66 C 0.6291(2) 0.5085(2) 0.6733(2) 0.0281(7) Uani 1 1 d . A .
H66 H 0.6236 0.5682 0.6172 0.034 Uiso 1 1 calc R . .
C67 C 0.6121(4) 0.3664(4) 1.0043(3) 0.0575(11) Uani 1 1 d . . .
H67A H 0.5982 0.3919 1.0531 0.086 Uiso 1 1 calc R . .
H67B H 0.6901 0.3226 1.0138 0.086 Uiso 1 1 calc R . .
H67C H 0.5534 0.3255 1.0054 0.086 Uiso 1 1 calc R . .

loop_
_atom_site_aniso_label
_atom_site_aniso_U_11
_atom_site_aniso_U_22
_atom_site_aniso_U_33
_atom_site_aniso_U_23
_atom_site_aniso_U_13
_atom_site_aniso_U_12
Ti 0.0215(3) 0.0256(3) 0.0205(3) -0.0105(2) 0.0019(2) -0.0079(2)
O1 0.0233(11) 0.0280(11) 0.0201(10) -0.0083(9) 0.0030(8) -0.0029(8)
O2 0.0225(10) 0.0300(11) 0.0211(10) -0.0116(9) 0.0012(8) -0.0100(9)
O3 0.0356(13) 0.0350(12) 0.0403(13) -0.0177(11) 0.0059(10) -0.0192(10)
O4 0.0305(12) 0.0298(11) 0.0211(10) -0.0113(9) -0.0016(9) 0.0003(9)
O31 0.0701(19) 0.0624(18) 0.0469(16) -0.0245(14) -0.0288(14) -0.0048(15)
O41 0.0233(11) 0.0502(14) 0.0470(14) -0.0234(12) 0.0066(10) -0.0158(10)
O51 0.069(2) 0.0564(18) 0.071(2) -0.0345(16) 0.0187(16) -0.0112(15)
O61 0.0394(14) 0.0616(16) 0.0257(12) -0.0230(12) 0.0046(10) -0.0134(12)
N1 0.0186(12) 0.0273(13) 0.0176(12) -0.0077(10) -0.0002(9) -0.0074(10)
N2 0.0168(12) 0.0289(13) 0.0188(12) -0.0108(10) -0.0008(9) -0.0054(10)
N3 0.0202(13) 0.0473(16) 0.0199(13) -0.0170(12) 0.0027(10) -0.0094(11)
N4 0.0388(16) 0.0353(15) 0.0208(13) -0.0127(11) 0.0073(11) -0.0157(12)
C01 0.0193(15) 0.0345(17) 0.0215(15) -0.0097(13) -0.0019(11) -0.0039(12)
C02 0.0230(15) 0.0361(17) 0.0219(15) -0.0127(13) -0.0030(12) -0.0098(13)
C1 0.0166(14) 0.0329(16) 0.0243(15) -0.0114(13) 0.0017(11) -0.0057(12)
C2 0.0228(15) 0.0250(15) 0.0223(15) -0.0108(12) -0.0009(11) -0.0059(12)
C3 0.0235(15) 0.0260(15) 0.0218(15) -0.0110(12) 0.0004(12) -0.0077(12)
C4 0.0169(14) 0.0348(16) 0.0211(14) -0.0124(13) 0.0017(11) -0.0091(12)
C5A 0.062(4) 0.057(4) 0.074(7) -0.040(6) 0.022(5) -0.030(3)
C6A 0.036(3) 0.028(3) 0.067(4) -0.019(3) 0.020(3) -0.015(2)
C7A 0.067(7) 0.053(6) 0.289(19) -0.069(10) 0.103(11) -0.036(5)
C5B 0.062(4) 0.057(4) 0.074(7) -0.040(6) 0.022(5) -0.030(3)
C6B 0.043(6) 0.075(8) 0.064(8) -0.049(7) 0.007(5) -0.034(6)
C7B 0.023(6) 0.043(7) 0.090(10) -0.012(7) 0.002(7) -0.027(5)
C8 0.057(3) 0.034(2) 0.087(3) -0.012(2) -0.016(2) -0.0044(19)
C9 0.0301(17) 0.0322(17) 0.0227(16) -0.0090(13) -0.0046(13) 0.0005(13)
C10 0.036(2) 0.055(2) 0.041(2) -0.0015(18) 0.0058(17) 0.0096(18)
C11 0.0194(14) 0.0268(15) 0.0202(14) -0.0085(12) 0.0011(11) -0.0096(12)
C12 0.0223(15) 0.0255(15) 0.0209(14) -0.0119(12) 0.0046(11) -0.0103(12)
C13 0.0201(14) 0.0256(15) 0.0235(15) -0.0102(12) 0.0008(11) -0.0067(12)
C14 0.0232(15) 0.0310(16) 0.0214(15) -0.0114(13) -0.0001(12) -0.0087(12)
C15 0.0213(15) 0.0330(16) 0.0212(15) -0.0136(13) 0.0049(11) -0.0125(12)
C16 0.0163(14) 0.0299(16) 0.0266(15) -0.0139(13) 0.0029(11) -0.0072(12)
C21 0.0173(14) 0.0286(15) 0.0213(14) -0.0121(12) 0.0012(11) -0.0035(12)
C22 0.0176(14) 0.0241(15) 0.0222(14) -0.0101(12) 0.0030(11) -0.0029(11)
C23 0.0177(14) 0.0310(16) 0.0259(15) -0.0140(13) -0.0009(11) -0.0055(12)
C24 0.0252(16) 0.0326(16) 0.0186(14) -0.0097(13) -0.0034(12) -0.0033(13)
C25 0.0262(16) 0.0294(16) 0.0212(15) -0.0106(13) 0.0039(12) -0.0066(13)
C26 0.0185(14) 0.0309(16) 0.0270(16) -0.0145(13) 0.0051(12) -0.0088(12)
C31 0.0216(15) 0.0339(16) 0.0225(15) -0.0151(13) -0.0005(12) -0.0015(12)
C32 0.0290(18) 0.055(2) 0.0279(18) -0.0125(16) 0.0029(14) -0.0118(16)
C33 0.040(2) 0.060(2) 0.0253(18) -0.0110(17) -0.0031(15) -0.0027(18)
C34 0.043(2) 0.049(2) 0.036(2) -0.0228(17) -0.0145(16) 0.0009(17)
C35 0.0350(19) 0.0337(18) 0.044(2) -0.0210(16) -0.0078(15) -0.0068(14)
C36 0.0277(16) 0.0264(16) 0.0295(16) -0.0117(13) -0.0051(13) -0.0020(13)
C37 0.105(4) 0.063(3) 0.049(3) -0.027(2) -0.037(3) 0.005(3)
C41 0.0226(15) 0.0312(16) 0.0205(15) -0.0084(13) 0.0030(12) -0.0074(13)
C42 0.0267(16) 0.0298(16) 0.0195(15) -0.0083(13) 0.0000(12) -0.0080(13)
C43 0.0229(16) 0.0317(17) 0.0235(15) -0.0086(13) 0.0054(12) -0.0061(13)
C44 0.0221(16) 0.0343(17) 0.0296(17) -0.0099(14) 0.0063(13) -0.0110(13)
C45 0.0313(18) 0.047(2) 0.0360(18) -0.0241(16) 0.0062(14) -0.0204(15)
C46 0.0297(17) 0.0377(18) 0.0306(17) -0.0185(15) 0.0100(13) -0.0124(14)
C47 0.031(2) 0.086(3) 0.056(2) -0.037(2) 0.0096(17) -0.029(2)
C51 0.0363(18) 0.0315(16) 0.0165(14) -0.0088(13) 0.0046(12) -0.0106(14)
C52 0.0400(19) 0.0371(19) 0.0276(17) -0.0109(15) 0.0004(14) -0.0114(15)
C53 0.049(2) 0.044(2) 0.0346(19) -0.0157(16) 0.0049(16) -0.0173(17)
C54 0.068(3) 0.041(2) 0.035(2) -0.0173(17) 0.0180(18) -0.0283(19)
C55 0.055(3) 0.041(2) 0.047(2) -0.0171(18) 0.0194(19) 0.0037(18)
C56 0.038(2) 0.042(2) 0.045(2) -0.0135(17) 0.0167(16) -0.0093(16)
C57 0.083(3) 0.043(2) 0.070(3) -0.018(2) 0.011(3) 0.004(2)
C61 0.0205(15) 0.0410(18) 0.0240(15) -0.0165(14) 0.0042(12) -0.0086(13)
C62 0.0275(17) 0.0368(18) 0.0272(16) -0.0128(14) 0.0060(13) -0.0109(14)
C63 0.0266(17) 0.048(2) 0.0235(16) -0.0129(15) 0.0054(13) -0.0140(15)
C64 0.0171(15) 0.058(2) 0.0298(17) -0.0254(16) 0.0036(12) -0.0103(14)
C65 0.0170(15) 0.0452(19) 0.0381(18) -0.0254(16) 0.0003(13) -0.0055(13)
C66 0.0179(15) 0.0390(18) 0.0296(16) -0.0148(14) 0.0005(12) -0.0080(13)
C67 0.050(2) 0.092(3) 0.035(2) -0.028(2) 0.0052(18) -0.019(2)

loop_
_atom_type_symbol
_atom_type_description
_atom_type_scat_dispersion_real
_atom_type_scat_dispersion_imag
_atom_type_scat_source
C C 0.0033 0.0016 'International Tables Vol C Tables 4.2.6.8 and 6.1.1.4'
H H 0.0000 0.0000 'International Tables Vol C Tables 4.2.6.8 and 6.1.1.4'
N N 0.0061 0.0033 'International Tables Vol C Tables 4.2.6.8 and 6.1.1.4'
O O 0.0106 0.0060 'International Tables Vol C Tables 4.2.6.8 and 6.1.1.4'
Ti Ti 0.2776 0.4457 'International Tables Vol C Tables 4.2.6.8 and 6.1.1.4'

loop_
_geom_angle_atom_site_label_1
_geom_angle_atom_site_label_2
_geom_angle_atom_site_label_3
_geom_angle
O3 Ti O4 107.03(10)
O3 Ti O2 94.37(9)
O4 Ti O2 96.51(9)
O3 Ti O1 95.26(9)
O4 Ti O1 90.68(9)
O2 Ti O1 165.75(9)
O3 Ti N1 88.25(9)
O4 Ti N1 163.59(9)
O2 Ti N1 88.03(8)
O1 Ti N1 81.80(8)
O3 Ti N2 162.68(9)
O4 Ti N2 90.01(9)
O2 Ti N2 80.32(8)
O1 Ti N2 87.42(8)
N1 Ti N2 75.16(8)
C12 O1 Ti 139.82(18)
C22 O2 Ti 142.45(17)
C6A O3 C6B 62.6(6)
C6A O3 Ti 141.7(3)
C6B O3 Ti 144.7(5)
C9 O4 Ti 140.92(19)
C34 O31 C37 116.9(3)
C44 O41 C47 116.8(3)
C57 O51 C54 116.5(3)
C64 O61 C67 118.2(3)
C2 N1 C1 109.6(2)
C2 N1 C01 110.0(2)
C1 N1 C01 106.3(2)
C2 N1 Ti 110.80(16)
C1 N1 Ti 110.95(17)
C01 N1 Ti 109.07(17)
C3 N2 C02 109.6(2)
C3 N2 C4 110.1(2)
C02 N2 C4 106.4(2)
C3 N2 Ti 109.09(16)
C02 N2 Ti 111.16(17)
C4 N2 Ti 110.43(16)
C41 N3 C31 120.5(2)
C41 N3 C15 120.6(2)
C31 N3 C15 117.7(2)
C61 N4 C25 122.1(2)
C61 N4 C51 119.5(2)
C25 N4 C51 117.3(2)
N1 C01 H01A 109.5
N1 C01 H01B 109.5
H01A C01 H01B 109.5
N1 C01 H01C 109.5
H01A C01 H01C 109.5
H01B C01 H01C 109.5
N2 C02 H02A 109.5
N2 C02 H02B 109.5
H02A C02 H02B 109.5
N2 C02 H02C 109.5
H02A C02 H02C 109.5
H02B C02 H02C 109.5
N1 C1 C11 115.3(2)
N1 C1 H1A 108.4
C11 C1 H1A 108.5
N1 C1 H1B 108.5
C11 C1 H1B 108.5
H1A C1 H1B 107.5
N1 C2 C3 110.2(2)
N1 C2 H2A 109.6
C3 C2 H2A 109.6
N1 C2 H2B 109.6
C3 C2 H2B 109.6
H2A C2 H2B 108.1
N2 C3 C2 110.1(2)
N2 C3 H3A 109.6
C2 C3 H3A 109.6
N2 C3 H3B 109.6
C2 C3 H3B 109.6
H3A C3 H3B 108.2
N2 C4 C21 115.3(2)
N2 C4 H4A 108.4
C21 C4 H4A 108.4
N2 C4 H4B 108.4
C21 C4 H4B 108.4
H4A C4 H4B 107.5
C6A C5A H5A1 109.5
C6A C5A H5A2 109.5
H5A1 C5A H5A2 109.5
C6A C5A H5A3 109.5
H5A1 C5A H5A3 109.5
H5A2 C5A H5A3 109.5
O3 C6A C5A 111.3(5)
O3 C6A C7A 115.6(6)
C5A C6A C7A 109.6(7)
O3 C6A H6A 106.6
C5A C6A H6A 106.6
C7A C6A H6A 106.6
C6A C7A H7A1 109.5
C6A C7A H7A2 109.5
H7A1 C7A H7A2 109.5
C6A C7A H7A3 109.5
H7A1 C7A H7A3 109.5
H7A2 C7A H7A3 109.5
C6B C5B H5B1 109.5
C6B C5B H5B2 109.5
H5B1 C5B H5B2 109.5
C6B C5B H5B3 109.5
H5B1 C5B H5B3 109.5
H5B2 C5B H5B3 109.5
O3 C6B C7B 107.1(9)
O3 C6B C5B 111.9(9)
C7B C6B C5B 103.0(10)
O3 C6B H6B 111.5
C7B C6B H6B 111.5
C5B C6B H6B 111.5
C6B C7B H7B1 109.5
C6B C7B H7B2 109.5
H7B1 C7B H7B2 109.5
C6B C7B H7B3 109.5
H7B1 C7B H7B3 109.5
H7B2 C7B H7B3 109.5
C9 C8 H8A 109.5
C9 C8 H8B 109.5
H8A C8 H8B 109.5
C9 C8 H8C 109.5
H8A C8 H8C 109.5
H8B C8 H8C 109.5
O4 C9 C8 110.5(3)
O4 C9 C10 109.2(3)
C8 C9 C10 111.6(3)
O4 C9 H9 108.5
C8 C9 H9 108.5
C10 C9 H9 108.5
C9 C10 H10A 109.5
C9 C10 H10B 109.5
H10A C10 H10B 109.5
C9 C10 H10C 109.5
H10A C10 H10C 109.5
H10B C10 H10C 109.5
C16 C11 C12 119.1(3)
C16 C11 C1 118.5(3)
C12 C11 C1 122.3(2)
O1 C12 C13 119.5(3)
O1 C12 C11 121.9(2)
C13 C12 C11 118.5(3)
C14 C13 C12 121.4(3)
C14 C13 H13 119.3
C12 C13 H13 119.3
C13 C14 C15 120.6(3)
C13 C14 H14 119.7
C15 C14 H14 119.7
C16 C15 C14 118.0(3)
C16 C15 N3 120.8(3)
C14 C15 N3 121.2(3)
C15 C16 C11 122.2(3)
C15 C16 H16 118.9
C11 C16 H16 118.9
C26 C21 C22 118.9(3)
C26 C21 C4 118.9(2)
C22 C21 C4 121.9(3)
O2 C22 C23 119.8(2)
O2 C22 C21 121.2(2)
C23 C22 C21 118.9(3)
C24 C23 C22 121.6(3)
C24 C23 H23 119.2
C22 C23 H23 119.2
C23 C24 C25 120.0(3)
C23 C24 H24 120.0
C25 C24 H24 120.0
C26 C25 C24 118.6(3)
C26 C25 N4 119.9(3)
C24 C25 N4 121.5(3)
C21 C26 C25 121.9(3)
C21 C26 H26 119.0
C25 C26 H26 119.0
C32 C31 C36 118.6(3)
C32 C31 N3 122.4(3)
C36 C31 N3 119.0(3)
C31 C32 C33 120.5(3)
C31 C32 H32 119.8
C33 C32 H32 119.8
C34 C33 C32 120.1(3)
C34 C33 H33 119.9
C32 C33 H33 119.9
O31 C34 C33 125.1(3)
O31 C34 C35 115.4(3)
C33 C34 C35 119.5(3)
C36 C35 C34 120.7(3)
C36 C35 H35 119.7
C34 C35 H35 119.7
C35 C36 C31 120.6(3)
C35 C36 H36 119.7
C31 C36 H36 119.7
O31 C37 H37A 109.5
O31 C37 H37B 109.5
H37A C37 H37B 109.5
O31 C37 H37C 109.5
H37A C37 H37C 109.5
H37B C37 H37C 109.5
C46 C41 C42 117.8(3)
C46 C41 N3 121.6(3)
C42 C41 N3 120.6(3)
C43 C42 C41 120.9(3)
C43 C42 H42 119.6
C41 C42 H42 119.6
C42 C43 C44 120.5(3)
C42 C43 H43 119.7
C44 C43 H43 119.7
C45 C44 O41 124.8(3)
C45 C44 C43 119.3(3)
O41 C44 C43 115.9(3)
C44 C45 C46 120.2(3)
C44 C45 H45 119.9
C46 C45 H45 119.9
C41 C46 C45 121.3(3)
C41 C46 H46 119.4
C45 C46 H46 119.4
O41 C47 H47A 109.5
O41 C47 H47B 109.5
H47A C47 H47B 109.5
O41 C47 H47C 109.5
H47A C47 H47C 109.5
H47B C47 H47C 109.5
C56 C51 C52 118.6(3)
C56 C51 N4 121.9(3)
C52 C51 N4 119.5(3)
C53 C52 C51 121.6(3)
C53 C52 H52 119.2
C51 C52 H52 119.2
C54 C53 C52 119.4(3)
C54 C53 H53 120.3
C52 C53 H53 120.3
C53 C54 C55 121.1(3)
C53 C54 O51 114.0(3)
C55 C54 O51 124.8(4)
C54 C55 C56 119.4(3)
C54 C55 H55 120.3
C56 C55 H55 120.3
C51 C56 C55 119.8(3)
C51 C56 H56 120.1
C55 C56 H56 120.1
O51 C57 H57A 109.5
O51 C57 H57B 109.5
H57A C57 H57B 109.5
O51 C57 H57C 109.5
H57A C57 H57C 109.5
H57B C57 H57C 109.5
C62 C61 C66 117.8(3)
C62 C61 N4 121.0(3)
C66 C61 N4 121.2(3)
C63 C62 C61 121.3(3)
C63 C62 H62 119.4
C61 C62 H62 119.4
C64 C63 C62 120.3(3)
C64 C63 H63 119.8
C62 C63 H63 119.8
C63 C64 O61 124.4(3)
C63 C64 C65 119.4(3)
O61 C64 C65 116.1(3)
C66 C65 C64 120.4(3)
C66 C65 H65 119.8
C64 C65 H65 119.8
C65 C66 C61 120.7(3)
C65 C66 H66 119.6
C61 C66 H66 119.6
O61 C67 H67A 109.5
O61 C67 H67B 109.5
H67A C67 H67B 109.5
O61 C67 H67C 109.5
H67A C67 H67C 109.5
H67B C67 H67C 109.5

loop_
_geom_bond_atom_site_label_1
_geom_bond_atom_site_label_2
_geom_bond_distance
Ti O3 1.813(2)
Ti O4 1.823(2)
Ti O2 1.8793(19)
Ti O1 1.9161(19)
Ti N1 2.332(2)
Ti N2 2.366(2)
O1 C12 1.341(3)
O2 C22 1.345(3)
O3 C6A 1.374(5)
O3 C6B 1.374(9)
O4 C9 1.418(3)
O31 C34 1.367(4)
O31 C37 1.426(5)
O41 C44 1.378(3)
O41 C47 1.430(4)
O51 C57 1.390(5)
O51 C54 1.408(4)
O61 C64 1.383(4)
O61 C67 1.450(4)
N1 C2 1.481(3)
N1 C1 1.488(4)
N1 C01 1.489(3)
N2 C3 1.485(4)
N2 C02 1.486(3)
N2 C4 1.499(3)
N3 C41 1.416(4)
N3 C31 1.426(4)
N3 C15 1.427(4)
N4 C61 1.410(4)
N4 C25 1.425(4)
N4 C51 1.430(4)
C01 H01A 0.9800
C01 H01B 0.9800
C01 H01C 0.9800
C02 H02A 0.9800
C02 H02B 0.9800
C02 H02C 0.9800
C1 C11 1.509(4)
C1 H1A 0.9900
C1 H1B 0.9900
C2 C3 1.518(4)
C2 H2A 0.9900
C2 H2B 0.9900
C3 H3A 0.9900
C3 H3B 0.9900
C4 C21 1.509(4)
C4 H4A 0.9900
C4 H4B 0.9900
C5A C6A 1.470(10)
C5A H5A1 0.9800
C5A H5A2 0.9800
C5A H5A3 0.9800
C6A C7A 1.518(11)
C6A H6A 1.0000
C7A H7A1 0.9800
C7A H7A2 0.9800
C7A H7A3 0.9800
C5B C6B 1.62(2)
C5B H5B1 0.9800
C5B H5B2 0.9800
C5B H5B3 0.9800
C6B C7B 1.480(15)
C6B H6B 1.0000
C7B H7B1 0.9800
C7B H7B2 0.9800
C7B H7B3 0.9800
C8 C9 1.499(5)
C8 H8A 0.9800
C8 H8B 0.9800
C8 H8C 0.9800
C9 C10 1.511(5)
C9 H9 1.0000
C10 H10A 0.9800
C10 H10B 0.9800
C10 H10C 0.9800
C11 C16 1.393(4)
C11 C12 1.406(4)
C12 C13 1.394(4)
C13 C14 1.382(4)
C13 H13 0.9500
C14 C15 1.394(4)
C14 H14 0.9500
C15 C16 1.388(4)
C16 H16 0.9500
C21 C26 1.390(4)
C21 C22 1.406(4)
C22 C23 1.388(4)
C23 C24 1.382(4)
C23 H23 0.9500
C24 C25 1.392(4)
C24 H24 0.9500
C25 C26 1.391(4)
C26 H26 0.9500
C31 C32 1.379(4)
C31 C36 1.392(4)
C32 C33 1.396(5)
C32 H32 0.9500
C33 C34 1.372(5)
C33 H33 0.9500
C34 C35 1.376(5)
C35 C36 1.374(4)
C35 H35 0.9500
C36 H36 0.9500
C37 H37A 0.9800
C37 H37B 0.9800
C37 H37C 0.9800
C41 C46 1.388(4)
C41 C42 1.404(4)
C42 C43 1.377(4)
C42 H42 0.9500
C43 C44 1.391(4)
C43 H43 0.9500
C44 C45 1.377(4)
C45 C46 1.390(4)
C45 H45 0.9500
C46 H46 0.9500
C47 H47A 0.9800
C47 H47B 0.9800
C47 H47C 0.9800
C51 C56 1.367(5)
C51 C52 1.396(4)
C52 C53 1.367(5)
C52 H52 0.9500
C53 C54 1.353(5)
C53 H53 0.9500
C54 C55 1.375(5)
C55 C56 1.407(5)
C55 H55 0.9500
C56 H56 0.9500
C57 H57A 0.9800
C57 H57B 0.9800
C57 H57C 0.9800
C61 C62 1.395(4)
C61 C66 1.400(4)
C62 C63 1.391(4)
C62 H62 0.9500
C63 C64 1.371(5)
C63 H63 0.9500
C64 C65 1.394(5)
C65 C66 1.387(4)
C65 H65 0.9500
C66 H66 0.9500
C67 H67A 0.9800
C67 H67B 0.9800
C67 H67C 0.9800
